data_7705059
loop_
_publ_author_name
'Du, Jun'
'Zhang, Yanan'
'Huang, Zeming'
'Zhou, Shuangliu'
'Fang, Huayi'
'Cui, Peng'

_publ_section_title
;
 Heterobimetallic Pd(0) complexes with Pd\\rightarrow Ln (Ln = Sc, Y, Yb,
 Lu) dative bonds: rare-earth metal-dominated frustrated Lewis pair-like
 reactivity.
;
_journal_issue 35
_journal_name_full 'Dalton transactions (Cambridge, England : 2003)'
_journal_page_first 12311
_journal_page_last 12318
_journal_paper_doi 10.1039/d0dt02708a
_journal_volume 49
_journal_year 2020
_chemical_formula_moiety 'C98 H100 N3 O P4 Pd Y'
_chemical_formula_sum 'C98 H100 N3 O P4 Pd Y'
_chemical_formula_weight 1654.99
_space_group_crystal_system triclinic
_space_group_IT_number 2
_space_group_name_Hall '-P 1'
_space_group_name_H-M_alt 'P -1'
_atom_sites_solution_hydrogens geom
_audit_creation_date 2019-12-11
_audit_creation_method
;
Olex2 1.2
(compiled 2018.05.29 svn.r3508 for OlexSys, GUI svn.r5506)
;
_audit_update_record
;
2020-05-29 deposited with the CCDC.	2020-08-06 downloaded from the CCDC.
;
_cell_angle_alpha 90.746(2)
_cell_angle_beta 97.105(2)
_cell_angle_gamma 92.274(2)
_cell_formula_units_Z 2
_cell_length_a 15.7099(7)
_cell_length_b 16.2124(8)
_cell_length_c 20.5395(11)
_cell_measurement_reflns_used 9927
_cell_measurement_temperature 273(2)
_cell_measurement_theta_max 27.472
_cell_measurement_theta_min 2.914
_cell_volume 5186.2(4)
_computing_cell_refinement 'SAINT v8.37A (Bruker, 2015)'
_computing_data_reduction 'SAINT v8.37A (Bruker, 2015)'
_computing_molecular_graphics 'Olex2 (Dolomanov et al., 2009)'
_computing_publication_material 'Olex2 (Dolomanov et al., 2009)'
_computing_structure_refinement 'ShelXL (Sheldrick, 2015)'
_computing_structure_solution 'SHELXT 2014/5 (Sheldrick, 2014)'
_diffrn_ambient_temperature 273.15
_diffrn_detector 'Bruker APEX2 area detector'
_diffrn_detector_area_resol_mean 7.9
_diffrn_detector_type 'CCD area detector'
_diffrn_measured_fraction_theta_full 0.994
_diffrn_measured_fraction_theta_max 0.986
_diffrn_measurement_device 'three-circle diffractometer'
_diffrn_measurement_device_type 'Bruker SMART APEX2 area detector'
_diffrn_measurement_method '\w and \f scans'
_diffrn_radiation_monochromator 'mirror optics'
_diffrn_radiation_probe x-ray
_diffrn_radiation_type MoK\a
_diffrn_radiation_wavelength 0.71073
_diffrn_reflns_av_R_equivalents 0.0969
_diffrn_reflns_av_unetI/netI 0.0780
_diffrn_reflns_Laue_measured_fraction_full 0.994
_diffrn_reflns_Laue_measured_fraction_max 0.986
_diffrn_reflns_limit_h_max 20
_diffrn_reflns_limit_h_min -19
_diffrn_reflns_limit_k_max 21
_diffrn_reflns_limit_k_min -21
_diffrn_reflns_limit_l_max 26
_diffrn_reflns_limit_l_min -26
_diffrn_reflns_number 117459
_diffrn_reflns_point_group_measured_fraction_full 0.994
_diffrn_reflns_point_group_measured_fraction_max 0.986
_diffrn_reflns_theta_full 25.242
_diffrn_reflns_theta_max 27.545
_diffrn_reflns_theta_min 2.855
_diffrn_source 'microfocus sealed X-ray tube'
_diffrn_source_type 'Incoatec I\ms'
_diffrn_standards_number 0
_exptl_absorpt_coefficient_mu 0.832
_exptl_absorpt_correction_T_max 0.7456
_exptl_absorpt_correction_T_min 0.4951
_exptl_absorpt_correction_type multi-scan
_exptl_absorpt_process_details
'SADABS-2014/5 (Bruker,2014/5) was used for absorption correction. wR2(int) was 0.0999 before and 0.0620 after correction. The Ratio of minimum to maximum transmission is 0.6640. The \l/2 correction factor is Not present.'
_exptl_crystal_colour colorless
_exptl_crystal_density_diffrn 1.060
_exptl_crystal_description block
_exptl_crystal_F_000 1724
_exptl_crystal_size_max 0.023
_exptl_crystal_size_mid 0.022
_exptl_crystal_size_min 0.021
_refine_diff_density_max 1.136
_refine_diff_density_min -0.926
_refine_diff_density_rms 0.094
_refine_ls_extinction_method none
_refine_ls_goodness_of_fit_ref 1.040
_refine_ls_hydrogen_treatment constr
_refine_ls_matrix_type full
_refine_ls_number_parameters 973
_refine_ls_number_reflns 23602
_refine_ls_number_restraints 2514
_refine_ls_restrained_S_all 1.068
_refine_ls_R_factor_all 0.1203
_refine_ls_R_factor_gt 0.0652
_refine_ls_shift/su_max 0.001
_refine_ls_shift/su_mean 0.000
_refine_ls_structure_factor_coef Fsqd
_refine_ls_weighting_details 'w=1/[\s^2^(Fo^2^)+(0.1068P)^2^+5.3291P] where P=(Fo^2^+2Fc^2^)/3'
_refine_ls_weighting_scheme calc
_refine_ls_wR_factor_gt 0.1768
_refine_ls_wR_factor_ref 0.2089
_reflns_Friedel_coverage 0.000
_reflns_number_gt 14013
_reflns_number_total 23602
_reflns_threshold_expression 'I > 2\s(I)'
_cod_data_source_file d0dt02708a3.cif
_cod_data_source_block 13
_cod_depositor_comments 'Adding full bibliography for 7705051--7705061.cif.'
_cod_database_code 7705059
_shelx_shelxl_version_number 2018/3
_shelx_space_group_comment
;
The symmetry employed for this shelxl refinement is uniquely defined
by the following loop, which should always be used as a source of
symmetry information in preference to the above space-group names.
They are only intended as comments.
;
_shelx_estimated_absorpt_t_max 0.983
_shelx_estimated_absorpt_t_min 0.981
_olex2_refinement_description
;
1. Fixed Uiso
 At 1.2 times of:
  All C(H) groups, All C(H,H) groups
2. Uiso/Uaniso restraints and constraints
C00J \\sim C00L \\sim C1 \\sim C1AA \\sim C2 \\sim C3 \\sim C4 \\sim C5 \\sim
C6 \\sim C7 \\sim C8 \\sim C9 \\sim C10 \\sim C11 \\sim C12 \\sim C013 \\sim
C13 \\sim C14 \\sim C15 \\sim C16 \\sim C17 \\sim C18 \\sim C19 \\sim C20 \\sim
C21 \\sim C22 \\sim C23 \\sim C24 \\sim C25 \\sim C26 \\sim C27 \\sim C28 \\sim
C29 \\sim C30 \\sim C31 \\sim C32 \\sim C33 \\sim C34 \\sim C35 \\sim C36 \\sim
C37 \\sim C38 \\sim C39 \\sim C40 \\sim C41 \\sim C42 \\sim C43 \\sim C44 \\sim
C45 \\sim C46 \\sim C47 \\sim C48 \\sim C49 \\sim C50 \\sim C51 \\sim C52 \\sim
C53 \\sim C54 \\sim C55 \\sim C56 \\sim C57 \\sim C58 \\sim C59 \\sim C60 \\sim
C61 \\sim C62 \\sim C63 \\sim C64 \\sim C65 \\sim C66 \\sim C67 \\sim C68 \\sim
C69 \\sim C70 \\sim C71 \\sim C72 \\sim C73 \\sim C74 \\sim C75 \\sim C76 \\sim
C77 \\sim C78 \\sim C79 \\sim C80 \\sim C81 \\sim C82 \\sim C83 \\sim C84 \\sim
C85 \\sim C86 \\sim C88 \\sim C89 \\sim C90 \\sim C91 \\sim C92 \\sim C93 \\sim
C94 \\sim C95: within 3.8A with sigma of 0.01 and sigma for terminal atoms of
0.02
3.a Ternary CH refined with riding coordinates:
 C71(H71), C73(H73), C75(H75), C80(H80), C83(H83), C84(H84), C89(H89),
 C92(H92), C94(H94)
3.b Secondary CH2 refined with riding coordinates:
 C013(H01A,H01B), C67(H67A,H67B), C69(H69A,H69B), C70(H70A,H70B), C72(H72A,
 H72B), C74(H74A,H74B), C76(H76A,H76B), C77(H77A,H77B), C78(H78A,H78B),
 C79(H79A,H79B), C81(H81A,H81B), C82(H82A,H82B), C85(H85A,H85B), C86(H86A,H86B),
  C88(H88A,H88B), C90(H90A,H90B), C91(H91A,H91B), C93(H93A,H93B)
3.c Aromatic/amide H refined with riding coordinates:
 C1(H1), C2(H2), C3(H3), C4(H4), C5(H5), C8(H8), C9(H9), C10(H10), C11(H11),
 C12(H12), C13(H13), C15(H15), C16(H16), C17(H17), C18(H18), C20(H20), C21(H21),
  C22(H22), C23(H23), C24(H24), C25(H25), C27(H27), C28(H28), C29(H29),
 C30(H30), C31(H31), C33(H33), C34(H34), C35(H35), C36(H36), C37(H37), C39(H39),
  C40(H40), C41(H41), C42(H42), C43(H43), C45(H45), C46(H46), C47(H47),
 C48(H48), C50(H50), C51(H51), C52(H52), C53(H53), C54(H54), C56(H56), C57(H57),
  C58(H58), C59(H59), C60(H60), C62(H62), C63(H63), C64(H64), C65(H65), C66(H66)
;
_olex2_submission_special_instructions 'No special instructions were received'

loop_
_space_group_symop_operation_xyz
'x, y, z'
'-x, -y, -z'

loop_
_atom_site_label
_atom_site_type_symbol
_atom_site_fract_x
_atom_site_fract_y
_atom_site_fract_z
_atom_site_U_iso_or_equiv
_atom_site_adp_type
_atom_site_occupancy
_atom_site_site_symmetry_order
_atom_site_calc_flag
_atom_site_refinement_flags_posn
_atom_site_refinement_flags_adp
_atom_site_refinement_flags_occupancy
_atom_site_disorder_assembly
_atom_site_disorder_group
Pd1 Pd 0.60908(2) 0.79018(2) 0.31175(2) 0.03448(11) Uani 1 1 d . . . . .
Y1 Y 0.46206(3) 0.69087(3) 0.24101(2) 0.03175(12) Uani 1 1 d . . . . .
P1 P 0.55763(8) 0.85086(7) 0.21373(6) 0.0364(3) Uani 1 1 d . . . . .
P2 P 0.68805(9) 0.87783(8) 0.39366(6) 0.0413(3) Uani 1 1 d . . . . .
P3 P 0.63135(8) 0.64914(7) 0.32484(6) 0.0350(3) Uani 1 1 d . . . . .
P4 P 0.24232(8) 0.65819(9) 0.23353(7) 0.0426(3) Uani 1 1 d . . . . .
O1 O 0.3721(2) 0.6185(2) 0.17125(16) 0.0400(8) Uani 1 1 d . . . . .
N1 N 0.4961(3) 0.7856(2) 0.16358(18) 0.0383(9) Uani 1 1 d . . . . .
N2 N 0.3264(3) 0.6917(2) 0.28186(19) 0.0391(9) Uani 1 1 d . . . . .
N3 N 0.5484(2) 0.5923(2) 0.28856(18) 0.0342(8) Uani 1 1 d . . . . .
C00J C 0.2387(4) 0.5916(4) 0.1039(3) 0.0519(10) Uani 1 1 d . U . . .
C00L C 0.2883(3) 0.6202(3) 0.1597(3) 0.0477(10) Uani 1 1 d . U . . .
C1 C 0.7107(4) 0.9459(4) 0.2110(3) 0.0679(13) Uani 1 1 d . U . . .
H1 H 0.690877 0.978673 0.243008 0.081 Uiso 1 1 calc R . . . .
C1AA C 0.5418(4) 0.5014(3) 0.2761(3) 0.0469(10) Uani 1 1 d . U . . .
C2 C 0.6912(4) 0.8311(4) 0.1360(3) 0.0664(13) Uani 1 1 d . U . . .
H2 H 0.659080 0.785347 0.117418 0.080 Uiso 1 1 calc R . . . .
C3 C 0.7721(5) 0.8513(5) 0.1175(4) 0.0811(16) Uani 1 1 d . U . . .
H3 H 0.792971 0.820250 0.084949 0.097 Uiso 1 1 calc R . . . .
C4 C 0.8201(5) 0.9158(5) 0.1465(4) 0.0857(17) Uani 1 1 d . U . . .
H4 H 0.874504 0.927735 0.134784 0.103 Uiso 1 1 calc R . . . .
C5 C 0.7900(5) 0.9627(5) 0.1923(4) 0.0864(17) Uani 1 1 d . U . . .
H5 H 0.823563 1.007216 0.211409 0.104 Uiso 1 1 calc R . . . .
C6 C 0.6598(4) 0.8801(4) 0.1824(3) 0.0553(12) Uani 1 1 d . U . . .
C7 C 0.7035(4) 0.9893(3) 0.3801(3) 0.0540(11) Uani 1 1 d . U . . .
C8 C 0.6331(4) 1.0336(4) 0.3555(3) 0.0573(12) Uani 1 1 d . U . . .
H8 H 0.579327 1.006765 0.347765 0.069 Uiso 1 1 calc R . . . .
C9 C 0.6413(5) 1.1176(4) 0.3422(3) 0.0669(14) Uani 1 1 d . U . . .
H9 H 0.593321 1.146284 0.326147 0.080 Uiso 1 1 calc R . . . .
C10 C 0.7198(5) 1.1570(4) 0.3529(4) 0.0728(15) Uani 1 1 d . U . . .
H10 H 0.725581 1.212766 0.343446 0.087 Uiso 1 1 calc R . . . .
C11 C 0.7894(5) 1.1159(4) 0.3773(4) 0.0780(16) Uani 1 1 d . U . . .
H11 H 0.842769 1.143466 0.385012 0.094 Uiso 1 1 calc R . . . .
C12 C 0.7814(4) 1.0318(4) 0.3909(3) 0.0689(13) Uani 1 1 d . U . . .
H12 H 0.829801 1.004106 0.407623 0.083 Uiso 1 1 calc R . . . .
C013 C 0.4550(4) 0.7240(4) 0.0542(3) 0.0555(11) Uani 1 1 d . U . . .
H01A H 0.428543 0.678807 0.076020 0.067 Uiso 1 1 calc R . . . .
H01B H 0.513675 0.710425 0.050059 0.067 Uiso 1 1 calc R . . . .
C13 C 0.6478(4) 0.8056(4) 0.5075(3) 0.0641(12) Uani 1 1 d . U . . .
H13 H 0.668265 0.758557 0.489289 0.077 Uiso 1 1 calc R . . . .
C14 C 0.6507(4) 0.8778(3) 0.4749(3) 0.0517(11) Uani 1 1 d . U . . .
C15 C 0.6163(4) 0.9454(4) 0.5021(3) 0.0629(13) Uani 1 1 d . U . . .
H15 H 0.615942 0.995622 0.480663 0.075 Uiso 1 1 calc R . . . .
C16 C 0.5820(5) 0.9391(4) 0.5615(3) 0.0723(15) Uani 1 1 d . U . . .
H16 H 0.557770 0.984611 0.578782 0.087 Uiso 1 1 calc R . . . .
C17 C 0.5838(5) 0.8675(4) 0.5939(3) 0.0699(15) Uani 1 1 d . U . . .
H17 H 0.563602 0.864157 0.634480 0.084 Uiso 1 1 calc R . . . .
C18 C 0.6154(5) 0.8000(4) 0.5669(3) 0.0724(15) Uani 1 1 d . U . . .
H18 H 0.615127 0.749949 0.588492 0.087 Uiso 1 1 calc R . . . .
C19 C 0.6576(4) 0.6164(3) 0.4106(3) 0.0473(10) Uani 1 1 d . U . . .
C20 C 0.5918(4) 0.5863(3) 0.4448(3) 0.0546(12) Uani 1 1 d . U . . .
H20 H 0.536662 0.578401 0.422734 0.066 Uiso 1 1 calc R . . . .
C21 C 0.6068(5) 0.5679(4) 0.5107(3) 0.0632(14) Uani 1 1 d . U . . .
H21 H 0.562191 0.546895 0.532215 0.076 Uiso 1 1 calc R . . . .
C22 C 0.6880(5) 0.5806(4) 0.5445(3) 0.0675(14) Uani 1 1 d . U . . .
H22 H 0.698531 0.567180 0.588542 0.081 Uiso 1 1 calc R . . . .
C23 C 0.7523(5) 0.6131(4) 0.5128(3) 0.0698(15) Uani 1 1 d . U . . .
H23 H 0.806696 0.622922 0.535682 0.084 Uiso 1 1 calc R . . . .
C24 C 0.7373(4) 0.6317(4) 0.4465(3) 0.0604(12) Uani 1 1 d . U . . .
H24 H 0.781801 0.654823 0.425836 0.072 Uiso 1 1 calc R . . . .
C25 C 0.8368(4) 0.8158(4) 0.3581(4) 0.0729(14) Uani 1 1 d . U . . .
H25 H 0.804543 0.809109 0.317182 0.088 Uiso 1 1 calc R . . . .
C26 C 0.7993(4) 0.8479(4) 0.4103(3) 0.0612(12) Uani 1 1 d . U . . .
C27 C 0.8480(5) 0.8577(5) 0.4700(4) 0.0799(15) Uani 1 1 d . U . . .
H27 H 0.822785 0.877757 0.505347 0.096 Uiso 1 1 calc R . . . .
C28 C 0.9350(6) 0.8385(6) 0.4795(5) 0.106(2) Uani 1 1 d . U . . .
H28 H 0.968669 0.848340 0.519566 0.128 Uiso 1 1 calc R . . . .
C29 C 0.9684(6) 0.8041(6) 0.4266(5) 0.103(2) Uani 1 1 d . U . . .
H29 H 1.024721 0.787431 0.432125 0.124 Uiso 1 1 calc R . . . .
C30 C 0.9208(5) 0.7940(5) 0.3663(5) 0.0933(18) Uani 1 1 d . U . . .
H30 H 0.945329 0.772421 0.331106 0.112 Uiso 1 1 calc R . . . .
C31 C 0.7390(4) 0.6628(4) 0.2296(3) 0.0635(13) Uani 1 1 d . U . . .
H31 H 0.698980 0.699948 0.212227 0.076 Uiso 1 1 calc R . . . .
C32 C 0.7282(4) 0.6249(3) 0.2877(3) 0.0514(11) Uani 1 1 d . U . . .
C33 C 0.7904(4) 0.5703(4) 0.3117(4) 0.0686(13) Uani 1 1 d . U . . .
H33 H 0.785777 0.544219 0.351268 0.082 Uiso 1 1 calc R . . . .
C34 C 0.8592(4) 0.5542(5) 0.2778(4) 0.0794(16) Uani 1 1 d . U . . .
H34 H 0.899294 0.516403 0.293806 0.095 Uiso 1 1 calc R . . . .
C35 C 0.8674(5) 0.5946(5) 0.2204(4) 0.0772(16) Uani 1 1 d . U . . .
H35 H 0.914569 0.585382 0.198472 0.093 Uiso 1 1 calc R . . . .
C36 C 0.8093(5) 0.6467(4) 0.1958(4) 0.0747(14) Uani 1 1 d . U . . .
H36 H 0.815000 0.672414 0.156308 0.090 Uiso 1 1 calc R . . . .
C37 C 0.4306(4) 0.9480(4) 0.2485(3) 0.0580(13) Uani 1 1 d . U . . .
H37 H 0.415295 0.899495 0.268662 0.070 Uiso 1 1 calc R . . . .
C38 C 0.5017(4) 0.9492(3) 0.2158(3) 0.0483(10) Uani 1 1 d . U . . .
C39 C 0.5245(4) 1.0230(4) 0.1878(3) 0.0589(12) Uani 1 1 d . U . . .
H39 H 0.572418 1.026456 0.165371 0.071 Uiso 1 1 calc R . . . .
C40 C 0.4750(5) 1.0926(4) 0.1933(3) 0.0712(14) Uani 1 1 d . U . . .
H40 H 0.490018 1.141957 0.174187 0.085 Uiso 1 1 calc R . . . .
C41 C 0.4061(5) 1.0881(4) 0.2260(3) 0.0750(15) Uani 1 1 d . U . . .
H41 H 0.374805 1.134873 0.230730 0.090 Uiso 1 1 calc R . . . .
C42 C 0.3816(5) 1.0148(4) 0.2527(3) 0.0702(15) Uani 1 1 d . U . . .
H42 H 0.332152 1.010888 0.273348 0.084 Uiso 1 1 calc R . . . .
C43 C 0.3532(4) 0.5084(4) 0.0606(3) 0.0578(12) Uani 1 1 d . U . . .
H43 H 0.383827 0.509441 0.102390 0.069 Uiso 1 1 calc R . . . .
C44 C 0.2765(4) 0.5478(4) 0.0504(3) 0.0539(11) Uani 1 1 d . U . . .
C45 C 0.2334(4) 0.5438(4) -0.0129(3) 0.0639(12) Uani 1 1 d . U . . .
H45 H 0.180724 0.568181 -0.021890 0.077 Uiso 1 1 calc R . . . .
C46 C 0.2685(5) 0.5032(4) -0.0631(3) 0.0720(15) Uani 1 1 d . U . . .
H46 H 0.239794 0.503026 -0.105493 0.086 Uiso 1 1 calc R . . . .
C47 C 0.3433(5) 0.4642(5) -0.0515(3) 0.0721(15) Uani 1 1 d . U . . .
H47 H 0.365097 0.435936 -0.085057 0.087 Uiso 1 1 calc R . . . .
C48 C 0.3856(5) 0.4671(4) 0.0097(3) 0.0682(14) Uani 1 1 d . U . . .
H48 H 0.437441 0.441087 0.018196 0.082 Uiso 1 1 calc R . . . .
C49 C 0.1437(4) 0.6011(4) 0.0913(3) 0.0558(11) Uani 1 1 d . U . . .
C50 C 0.0884(4) 0.5345(4) 0.1017(3) 0.0641(12) Uani 1 1 d . U . . .
H50 H 0.110059 0.486562 0.120526 0.077 Uiso 1 1 calc R . . . .
C51 C 0.0000(4) 0.5403(5) 0.0837(4) 0.0759(15) Uani 1 1 d . U . . .
H51 H -0.037334 0.496425 0.090958 0.091 Uiso 1 1 calc R . . . .
C52 C -0.0312(5) 0.6098(5) 0.0557(4) 0.0782(15) Uani 1 1 d . U . . .
H52 H -0.089859 0.612251 0.042754 0.094 Uiso 1 1 calc R . . . .
C53 C 0.0217(4) 0.6765(5) 0.0459(4) 0.0773(15) Uani 1 1 d . U . . .
H53 H -0.000680 0.724411 0.027547 0.093 Uiso 1 1 calc R . . . .
C54 C 0.1098(4) 0.6711(5) 0.0639(3) 0.0672(12) Uani 1 1 d . U . . .
H54 H 0.146310 0.715878 0.057182 0.081 Uiso 1 1 calc R . . . .
C55 C 0.1658(4) 0.7381(4) 0.2148(3) 0.0592(11) Uani 1 1 d . U . . .
C56 C 0.0769(4) 0.7249(5) 0.2068(3) 0.0696(12) Uani 1 1 d . U . . .
H56 H 0.052675 0.671847 0.208672 0.083 Uiso 1 1 calc R . . . .
C57 C 0.0247(5) 0.7918(5) 0.1959(4) 0.0826(16) Uani 1 1 d . U . . .
H57 H -0.034664 0.783857 0.191702 0.099 Uiso 1 1 calc R . . . .
C58 C 0.0604(5) 0.8690(5) 0.1914(4) 0.0876(18) Uani 1 1 d . U . . .
H58 H 0.024444 0.913037 0.184005 0.105 Uiso 1 1 calc R . . . .
C59 C 0.1476(5) 0.8844(5) 0.1973(4) 0.0824(17) Uani 1 1 d . U . . .
H59 H 0.170775 0.937571 0.193513 0.099 Uiso 1 1 calc R . . . .
C60 C 0.2008(4) 0.8171(4) 0.2094(3) 0.0652(13) Uani 1 1 d . U . . .
H60 H 0.260159 0.825782 0.213831 0.078 Uiso 1 1 calc R . . . .
C61 C 0.1870(4) 0.5675(4) 0.2633(3) 0.0570(11) Uani 1 1 d . U . . .
C62 C 0.1209(4) 0.5715(5) 0.3037(3) 0.0689(13) Uani 1 1 d . U . . .
H62 H 0.098793 0.621880 0.313554 0.083 Uiso 1 1 calc R . . . .
C63 C 0.0891(4) 0.4975(5) 0.3289(3) 0.0761(16) Uani 1 1 d . U . . .
H63 H 0.045909 0.499290 0.356044 0.091 Uiso 1 1 calc R . . . .
C64 C 0.1200(5) 0.4254(5) 0.3144(4) 0.0843(17) Uani 1 1 d . U . . .
H64 H 0.097780 0.377534 0.331614 0.101 Uiso 1 1 calc R . . . .
C65 C 0.1838(5) 0.4193(5) 0.2749(4) 0.0787(16) Uani 1 1 d . U . . .
H65 H 0.203966 0.368072 0.264996 0.094 Uiso 1 1 calc R . . . .
C66 C 0.2173(4) 0.4899(4) 0.2502(3) 0.0652(13) Uani 1 1 d . U . . .
H66 H 0.261324 0.486045 0.224068 0.078 Uiso 1 1 calc R . . . .
C67 C 0.4038(5) 0.7649(5) 0.3756(3) 0.0711(13) Uani 1 1 d . U . . .
H67A H 0.405962 0.813581 0.348786 0.085 Uiso 1 1 calc R . . . .
H67B H 0.453457 0.733137 0.369920 0.085 Uiso 1 1 calc R . . . .
C68 C 0.3240(4) 0.7141(4) 0.3524(3) 0.0509(11) Uani 1 1 d . U . . .
C69 C 0.2480(5) 0.7661(5) 0.3652(3) 0.0721(13) Uani 1 1 d . U . . .
H69A H 0.248840 0.815959 0.339672 0.086 Uiso 1 1 calc R . . . .
H69B H 0.194713 0.735106 0.350863 0.086 Uiso 1 1 calc R . . . .
C70 C 0.3221(5) 0.6382(4) 0.3941(3) 0.0684(13) Uani 1 1 d . U . . .
H70A H 0.370460 0.604927 0.387637 0.082 Uiso 1 1 calc R . . . .
H70B H 0.269834 0.605333 0.380523 0.082 Uiso 1 1 calc R . . . .
C71 C 0.4085(5) 0.7922(5) 0.4485(3) 0.0731(14) Uani 1 1 d . U . . .
H71 H 0.460620 0.826519 0.461796 0.088 Uiso 1 1 calc R . . . .
C72 C 0.3288(5) 0.8393(5) 0.4587(4) 0.0794(14) Uani 1 1 d . U . . .
H72A H 0.330631 0.854267 0.504762 0.095 Uiso 1 1 calc R . . . .
H72B H 0.328197 0.889720 0.433805 0.095 Uiso 1 1 calc R . . . .
C73 C 0.2513(5) 0.7893(5) 0.4378(3) 0.0786(14) Uani 1 1 d . U . . .
H73 H 0.201086 0.821017 0.444191 0.094 Uiso 1 1 calc R . . . .
C74 C 0.2502(5) 0.7141(5) 0.4764(3) 0.0772(14) Uani 1 1 d . U . . .
H74A H 0.197716 0.681688 0.462360 0.093 Uiso 1 1 calc R . . . .
H74B H 0.250446 0.728932 0.522284 0.093 Uiso 1 1 calc R . . . .
C75 C 0.3263(5) 0.6624(4) 0.4689(3) 0.0730(14) Uani 1 1 d . U . . .
H75 H 0.324252 0.612670 0.495359 0.088 Uiso 1 1 calc R . . . .
C76 C 0.4085(5) 0.7128(4) 0.4896(3) 0.0743(13) Uani 1 1 d . U . . .
H76A H 0.457598 0.680845 0.482727 0.089 Uiso 1 1 calc R . . . .
H76B H 0.412582 0.727307 0.535908 0.089 Uiso 1 1 calc R . . . .
C77 C 0.4511(4) 0.4709(3) 0.2852(4) 0.0676(13) Uani 1 1 d . U . . .
H77A H 0.409850 0.502399 0.257734 0.081 Uiso 1 1 calc R . . . .
H77B H 0.441715 0.479581 0.330503 0.081 Uiso 1 1 calc R . . . .
C78 C 0.5573(5) 0.4841(4) 0.2065(3) 0.0665(13) Uani 1 1 d . U . . .
H78A H 0.615392 0.502292 0.200750 0.080 Uiso 1 1 calc R . . . .
H78B H 0.517997 0.514842 0.176838 0.080 Uiso 1 1 calc R . . . .
C79 C 0.6027(5) 0.4507(3) 0.3211(3) 0.0668(12) Uani 1 1 d . U . . .
H79A H 0.593640 0.460912 0.366377 0.080 Uiso 1 1 calc R . . . .
H79B H 0.661515 0.467407 0.316425 0.080 Uiso 1 1 calc R . . . .
C80 C 0.5876(5) 0.3569(4) 0.3045(4) 0.0723(14) Uani 1 1 d . U . . .
H80 H 0.627643 0.325860 0.334168 0.087 Uiso 1 1 calc R . . . .
C81 C 0.6055(5) 0.3425(4) 0.2357(4) 0.0803(14) Uani 1 1 d . U . . .
H81A H 0.598693 0.284063 0.224759 0.096 Uiso 1 1 calc R . . . .
H81B H 0.664148 0.360491 0.231437 0.096 Uiso 1 1 calc R . . . .
C82 C 0.5006(5) 0.3299(4) 0.3125(4) 0.0729(14) Uani 1 1 d . U . . .
H82A H 0.490502 0.339346 0.357562 0.088 Uiso 1 1 calc R . . . .
H82B H 0.492511 0.271252 0.302698 0.088 Uiso 1 1 calc R . . . .
C83 C 0.5441(5) 0.3901(4) 0.1895(4) 0.0769(14) Uani 1 1 d . U . . .
H83 H 0.554146 0.379633 0.144076 0.092 Uiso 1 1 calc R . . . .
C84 C 0.4370(5) 0.3773(4) 0.2666(4) 0.0748(14) Uani 1 1 d . U . . .
H84 H 0.378176 0.358824 0.271973 0.090 Uiso 1 1 calc R . . . .
C85 C 0.4523(5) 0.3644(4) 0.1984(4) 0.0820(15) Uani 1 1 d . U . . .
H85A H 0.412916 0.396389 0.169806 0.098 Uiso 1 1 calc R . . . .
H85B H 0.441527 0.306529 0.186259 0.098 Uiso 1 1 calc R . . . .
C86 C 0.3637(4) 0.8256(4) 0.0979(3) 0.0553(11) Uani 1 1 d . U . . .
H86A H 0.362999 0.876260 0.123445 0.066 Uiso 1 1 calc R . . . .
H86B H 0.334220 0.782398 0.119700 0.066 Uiso 1 1 calc R . . . .
C88 C 0.4996(4) 0.8713(4) 0.0592(3) 0.0579(11) Uani 1 1 d . U . . .
H88A H 0.558198 0.856952 0.055529 0.069 Uiso 1 1 calc R . . . .
H88B H 0.501418 0.922889 0.083942 0.069 Uiso 1 1 calc R . . . .
C89 C 0.4509(4) 0.8822(4) -0.0098(3) 0.0619(12) Uani 1 1 d . U . . .
H89 H 0.479936 0.926457 -0.031816 0.074 Uiso 1 1 calc R . . . .
C90 C 0.4506(5) 0.8039(4) -0.0493(3) 0.0652(13) Uani 1 1 d . U . . .
H90A H 0.509078 0.789730 -0.053676 0.078 Uiso 1 1 calc R . . . .
H90B H 0.420462 0.811088 -0.092833 0.078 Uiso 1 1 calc R . . . .
C91 C 0.3616(5) 0.9048(4) -0.0051(3) 0.0696(13) Uani 1 1 d . U . . .
H91A H 0.331829 0.912481 -0.048704 0.083 Uiso 1 1 calc R . . . .
H91B H 0.361618 0.956320 0.019436 0.083 Uiso 1 1 calc R . . . .
C92 C 0.4057(4) 0.7345(4) -0.0142(3) 0.0621(12) Uani 1 1 d . U . . .
H92 H 0.405343 0.682768 -0.039570 0.074 Uiso 1 1 calc R . . . .
C93 C 0.3153(4) 0.7573(4) -0.0092(3) 0.0652(12) Uani 1 1 d . U . . .
H93A H 0.286137 0.714075 0.012898 0.078 Uiso 1 1 calc R . . . .
H93B H 0.284664 0.763017 -0.052742 0.078 Uiso 1 1 calc R . . . .
C94 C 0.3155(4) 0.8376(4) 0.0288(3) 0.0640(13) Uani 1 1 d . U . . .
H94 H 0.256410 0.852711 0.032165 0.077 Uiso 1 1 calc R . . . .
C95 C 0.4550(4) 0.8031(3) 0.0956(2) 0.0457(10) Uani 1 1 d . U . . .

loop_
_atom_site_aniso_label
_atom_site_aniso_U_11
_atom_site_aniso_U_22
_atom_site_aniso_U_33
_atom_site_aniso_U_23
_atom_site_aniso_U_13
_atom_site_aniso_U_12
Pd1 0.0368(2) 0.03457(19) 0.0312(2) 0.00086(14) 0.00223(14) -0.00256(14)
Y1 0.0293(2) 0.0339(2) 0.0316(2) 0.00343(18) 0.00273(17) -0.00213(17)
P1 0.0395(7) 0.0368(6) 0.0321(6) 0.0032(5) 0.0035(5) -0.0065(5)
P2 0.0453(8) 0.0404(7) 0.0366(7) -0.0031(5) 0.0005(5) -0.0038(6)
P3 0.0371(7) 0.0354(6) 0.0320(6) -0.0004(5) 0.0021(5) 0.0025(5)
P4 0.0342(7) 0.0547(8) 0.0389(7) -0.0040(6) 0.0066(5) -0.0026(6)
O1 0.0330(18) 0.0504(19) 0.0351(18) -0.0009(15) 0.0004(14) -0.0037(14)
N1 0.048(2) 0.037(2) 0.030(2) 0.0035(16) 0.0021(17) -0.0025(17)
N2 0.038(2) 0.044(2) 0.036(2) -0.0023(17) 0.0095(17) -0.0002(17)
N3 0.038(2) 0.0315(19) 0.032(2) 0.0018(15) 0.0026(16) -0.0017(16)
C00J 0.045(2) 0.065(2) 0.044(2) -0.0070(19) 0.0039(18) -0.0082(19)
C00L 0.045(2) 0.061(2) 0.036(2) -0.0033(19) 0.0105(18) -0.0142(19)
C1 0.063(3) 0.080(3) 0.060(3) 0.005(2) 0.009(2) -0.015(2)
C1AA 0.062(2) 0.0294(19) 0.049(2) -0.0012(17) 0.009(2) 0.0018(18)
C2 0.060(3) 0.082(3) 0.059(3) 0.009(2) 0.016(2) 0.002(2)
C3 0.068(3) 0.106(4) 0.073(3) 0.012(3) 0.022(3) 0.005(3)
C4 0.060(3) 0.116(4) 0.083(4) 0.017(3) 0.017(3) -0.010(3)
C5 0.071(3) 0.108(4) 0.077(3) 0.007(3) 0.005(3) -0.025(3)
C6 0.054(2) 0.070(3) 0.043(2) 0.007(2) 0.013(2) -0.006(2)
C7 0.061(2) 0.048(2) 0.053(2) -0.004(2) 0.011(2) -0.007(2)
C8 0.066(3) 0.051(2) 0.055(2) -0.004(2) 0.008(2) -0.003(2)
C9 0.082(3) 0.055(3) 0.064(3) 0.001(2) 0.009(3) 0.008(3)
C10 0.090(4) 0.052(3) 0.078(3) 0.002(3) 0.021(3) -0.006(3)
C11 0.080(3) 0.058(3) 0.096(4) -0.002(3) 0.017(3) -0.017(3)
C12 0.065(3) 0.062(3) 0.079(3) -0.002(2) 0.007(2) -0.004(2)
C013 0.069(3) 0.058(2) 0.038(2) 0.000(2) 0.004(2) -0.008(2)
C13 0.082(3) 0.059(2) 0.051(2) -0.004(2) 0.009(2) -0.002(2)
C14 0.059(2) 0.050(2) 0.045(2) -0.006(2) 0.007(2) -0.008(2)
C15 0.083(3) 0.056(3) 0.051(3) -0.002(2) 0.019(2) -0.001(2)
C16 0.092(3) 0.068(3) 0.060(3) -0.007(3) 0.021(3) 0.002(3)
C17 0.087(3) 0.072(3) 0.052(3) -0.007(3) 0.017(3) -0.009(3)
C18 0.094(3) 0.071(3) 0.053(3) 0.002(3) 0.015(3) -0.012(3)
C19 0.062(2) 0.038(2) 0.039(2) -0.0021(18) -0.004(2) 0.0025(19)
C20 0.071(3) 0.049(2) 0.042(2) -0.002(2) 0.000(2) 0.000(2)
C21 0.085(3) 0.057(3) 0.045(3) 0.004(2) 0.002(3) -0.006(3)
C22 0.092(3) 0.062(3) 0.044(3) 0.005(2) -0.009(3) -0.001(3)
C23 0.082(3) 0.068(3) 0.052(3) 0.002(3) -0.020(3) 0.003(3)
C24 0.069(3) 0.056(2) 0.052(2) -0.001(2) -0.008(2) 0.000(2)
C25 0.059(3) 0.077(3) 0.083(3) -0.006(3) 0.011(2) 0.006(2)
C26 0.056(2) 0.063(3) 0.063(3) -0.001(2) 0.000(2) 0.003(2)
C27 0.066(3) 0.095(3) 0.076(3) -0.003(3) -0.004(3) 0.008(3)
C28 0.083(4) 0.127(4) 0.104(4) -0.004(4) -0.013(3) 0.015(4)
C29 0.074(4) 0.122(4) 0.112(4) 0.000(4) -0.002(3) 0.018(3)
C30 0.076(4) 0.105(4) 0.100(4) -0.008(3) 0.016(3) 0.015(3)
C31 0.058(3) 0.068(3) 0.068(3) -0.005(2) 0.022(2) 0.005(2)
C32 0.047(2) 0.049(2) 0.058(2) -0.007(2) 0.006(2) 0.0007(19)
C33 0.060(3) 0.070(3) 0.076(3) -0.005(3) 0.007(2) 0.010(2)
C34 0.056(3) 0.085(3) 0.098(4) -0.013(3) 0.007(3) 0.014(3)
C35 0.060(3) 0.082(3) 0.093(4) -0.016(3) 0.023(3) -0.004(3)
C36 0.069(3) 0.079(3) 0.080(3) -0.006(3) 0.028(3) 0.002(3)
C37 0.073(3) 0.051(3) 0.051(3) 0.005(2) 0.010(2) 0.007(2)
C38 0.065(2) 0.044(2) 0.035(2) 0.0010(18) 0.0050(19) 0.000(2)
C39 0.080(3) 0.051(2) 0.047(2) 0.003(2) 0.014(2) 0.002(2)
C40 0.099(3) 0.053(3) 0.061(3) 0.009(2) 0.010(3) 0.006(3)
C41 0.102(4) 0.062(3) 0.061(3) -0.001(3) 0.004(3) 0.023(3)
C42 0.081(3) 0.070(3) 0.060(3) -0.001(3) 0.008(3) 0.016(3)
C43 0.057(3) 0.067(3) 0.048(2) -0.008(2) 0.005(2) -0.003(2)
C44 0.051(2) 0.067(2) 0.042(2) -0.004(2) 0.0062(19) -0.011(2)
C45 0.061(2) 0.082(3) 0.047(2) -0.009(2) 0.002(2) -0.009(2)
C46 0.074(3) 0.090(3) 0.050(3) -0.012(3) 0.003(3) -0.007(3)
C47 0.075(3) 0.088(3) 0.054(3) -0.013(3) 0.016(3) -0.008(3)
C48 0.068(3) 0.079(3) 0.058(3) -0.011(3) 0.012(3) -0.005(3)
C49 0.045(2) 0.073(2) 0.047(2) -0.006(2) 0.0005(19) -0.008(2)
C50 0.050(2) 0.082(3) 0.059(2) -0.005(2) 0.004(2) -0.012(2)
C51 0.052(3) 0.098(3) 0.074(3) -0.008(3) 0.003(3) -0.014(3)
C52 0.052(3) 0.110(4) 0.070(3) -0.006(3) -0.001(3) -0.001(3)
C53 0.058(3) 0.100(3) 0.071(3) 0.002(3) -0.004(3) 0.006(3)
C54 0.051(2) 0.088(3) 0.061(2) 0.000(2) 0.003(2) -0.003(2)
C55 0.048(2) 0.075(2) 0.055(2) -0.005(2) 0.007(2) 0.004(2)
C56 0.052(2) 0.087(3) 0.068(2) -0.005(2) 0.002(2) 0.005(2)
C57 0.058(3) 0.101(3) 0.087(3) -0.005(3) -0.001(3) 0.017(3)
C58 0.069(3) 0.096(4) 0.096(4) 0.000(3) -0.003(3) 0.024(3)
C59 0.071(3) 0.088(3) 0.087(4) 0.005(3) -0.002(3) 0.015(3)
C60 0.057(3) 0.076(3) 0.062(3) 0.001(2) 0.004(2) 0.012(2)
C61 0.047(2) 0.074(2) 0.048(2) -0.001(2) 0.0049(19) -0.013(2)
C62 0.057(3) 0.088(3) 0.061(3) 0.002(2) 0.009(2) -0.015(2)
C63 0.057(3) 0.102(4) 0.068(3) 0.012(3) 0.011(3) -0.025(3)
C64 0.072(3) 0.096(4) 0.081(3) 0.020(3) 0.002(3) -0.027(3)
C65 0.070(3) 0.081(3) 0.081(3) 0.015(3) 0.000(3) -0.018(3)
C66 0.058(3) 0.074(3) 0.062(3) 0.006(2) 0.004(2) -0.015(2)
C67 0.073(3) 0.089(3) 0.050(3) -0.010(2) 0.011(2) -0.023(3)
C68 0.054(2) 0.060(2) 0.040(2) -0.0070(19) 0.0121(19) -0.004(2)
C69 0.076(3) 0.086(3) 0.054(2) -0.014(2) 0.010(2) 0.005(2)
C70 0.083(3) 0.074(3) 0.048(2) -0.008(2) 0.014(2) -0.010(2)
C71 0.077(3) 0.086(3) 0.053(3) -0.011(2) 0.007(2) -0.027(3)
C72 0.097(3) 0.080(3) 0.060(3) -0.014(3) 0.011(3) -0.006(3)
C73 0.082(3) 0.093(3) 0.062(3) -0.020(3) 0.013(2) 0.007(3)
C74 0.079(3) 0.099(3) 0.054(3) -0.020(2) 0.020(2) -0.017(3)
C75 0.093(3) 0.074(3) 0.051(3) -0.004(2) 0.013(2) -0.014(3)
C76 0.084(3) 0.087(3) 0.051(2) -0.010(2) 0.006(2) 0.002(2)
C77 0.078(3) 0.040(2) 0.084(3) -0.001(2) 0.008(2) -0.004(2)
C78 0.090(3) 0.047(2) 0.064(3) -0.008(2) 0.014(2) -0.001(2)
C79 0.081(3) 0.043(2) 0.072(2) -0.003(2) -0.006(2) 0.005(2)
C80 0.089(3) 0.043(2) 0.082(3) -0.001(2) -0.005(3) 0.010(2)
C81 0.096(3) 0.051(2) 0.095(3) -0.013(2) 0.016(3) 0.006(2)
C82 0.098(3) 0.044(2) 0.077(3) 0.002(2) 0.009(3) 0.000(2)
C83 0.107(3) 0.053(3) 0.071(3) -0.011(2) 0.014(3) -0.002(3)
C84 0.087(3) 0.044(2) 0.091(3) 0.004(2) 0.005(3) -0.006(2)
C85 0.105(3) 0.046(2) 0.087(3) -0.006(2) -0.017(3) -0.004(3)
C86 0.064(2) 0.061(2) 0.039(2) 0.0054(19) 0.0016(19) -0.002(2)
C88 0.071(2) 0.063(2) 0.037(2) 0.0080(19) 0.002(2) -0.012(2)
C89 0.078(3) 0.068(3) 0.037(2) 0.013(2) -0.004(2) -0.017(2)
C90 0.080(3) 0.077(3) 0.036(2) 0.006(2) 0.002(2) -0.010(2)
C91 0.085(3) 0.071(3) 0.047(2) 0.011(2) -0.010(2) -0.001(3)
C92 0.080(3) 0.066(3) 0.037(2) 0.001(2) -0.001(2) -0.009(2)
C93 0.074(3) 0.074(3) 0.042(2) 0.006(2) -0.010(2) -0.013(2)
C94 0.069(3) 0.071(3) 0.047(2) 0.009(2) -0.008(2) -0.003(2)
C95 0.056(2) 0.050(2) 0.0294(19) 0.0041(17) 0.0019(18) -0.0080(19)

loop_
_atom_type_symbol
_atom_type_description
_atom_type_scat_dispersion_real
_atom_type_scat_dispersion_imag
_atom_type_scat_source
C C 0.0033 0.0016 'International Tables Vol C Tables 4.2.6.8 and 6.1.1.4'
H H 0.0000 0.0000 'International Tables Vol C Tables 4.2.6.8 and 6.1.1.4'
N N 0.0061 0.0033 'International Tables Vol C Tables 4.2.6.8 and 6.1.1.4'
O O 0.0106 0.0060 'International Tables Vol C Tables 4.2.6.8 and 6.1.1.4'
P P 0.1023 0.0942 'International Tables Vol C Tables 4.2.6.8 and 6.1.1.4'
Pd Pd -0.9988 1.0072 'International Tables Vol C Tables 4.2.6.8 and 6.1.1.4'
Y Y -2.7962 3.5667 'International Tables Vol C Tables 4.2.6.8 and 6.1.1.4'

loop_
_geom_angle_atom_site_label_1
_geom_angle_atom_site_label_2
_geom_angle_atom_site_label_3
_geom_angle
_geom_angle_site_symmetry_1
_geom_angle_site_symmetry_3
_geom_angle_publ_flag
P1 Pd1 Y1 68.75(3) . . ?
P1 Pd1 P2 116.92(5) . . ?
P1 Pd1 P3 124.92(5) . . ?
P2 Pd1 Y1 159.19(4) . . ?
P3 Pd1 Y1 69.86(3) . . ?
P3 Pd1 P2 114.81(5) . . ?
Pd1 Y1 P1 45.39(3) . . ?
Pd1 Y1 P3 45.37(2) . . ?
P1 Y1 P3 84.86(3) . . ?
O1 Y1 Pd1 167.12(9) . . ?
O1 Y1 P1 126.49(9) . . ?
O1 Y1 P3 132.65(9) . . ?
O1 Y1 N1 93.94(13) . . ?
O1 Y1 N2 73.49(13) . . ?
O1 Y1 N3 102.42(13) . . ?
N1 Y1 Pd1 76.71(10) . . ?
N1 Y1 P1 32.75(10) . . ?
N1 Y1 P3 107.38(10) . . ?
N1 Y1 N2 120.58(14) . . ?
N2 Y1 Pd1 118.82(10) . . ?
N2 Y1 P1 121.14(10) . . ?
N2 Y1 P3 123.88(10) . . ?
N3 Y1 Pd1 77.04(9) . . ?
N3 Y1 P1 114.04(10) . . ?
N3 Y1 P3 31.70(9) . . ?
N3 Y1 N1 126.81(14) . . ?
N3 Y1 N2 112.58(14) . . ?
Pd1 P1 Y1 65.86(3) . . ?
N1 P1 Pd1 112.27(14) . . ?
N1 P1 Y1 49.12(13) . . ?
N1 P1 C6 112.6(2) . . ?
N1 P1 C38 107.8(2) . . ?
C6 P1 Pd1 100.38(19) . . ?
C6 P1 Y1 136.3(2) . . ?
C6 P1 C38 104.0(3) . . ?
C38 P1 Pd1 119.33(17) . . ?
C38 P1 Y1 119.01(19) . . ?
C7 P2 Pd1 120.9(2) . . ?
C14 P2 Pd1 116.45(18) . . ?
C14 P2 C7 101.5(3) . . ?
C26 P2 Pd1 111.1(2) . . ?
C26 P2 C7 100.8(3) . . ?
C26 P2 C14 103.7(3) . . ?
Pd1 P3 Y1 64.76(3) . . ?
N3 P3 Pd1 111.17(14) . . ?
N3 P3 Y1 46.47(13) . . ?
N3 P3 C19 109.7(2) . . ?
N3 P3 C32 109.4(2) . . ?
C19 P3 Pd1 115.18(16) . . ?
C19 P3 Y1 133.30(19) . . ?
C32 P3 Pd1 108.02(19) . . ?
C32 P3 Y1 122.01(19) . . ?
C32 P3 C19 102.9(3) . . ?
N2 P4 C00L 103.2(2) . . ?
N2 P4 C55 112.2(3) . . ?
N2 P4 C61 114.3(2) . . ?
C55 P4 C00L 112.9(3) . . ?
C55 P4 C61 109.1(3) . . ?
C61 P4 C00L 104.8(3) . . ?
C00L O1 Y1 129.9(3) . . ?
P1 N1 Y1 98.13(17) . . ?
C95 N1 Y1 132.3(3) . . ?
C95 N1 P1 126.5(3) . . ?
P4 N2 Y1 117.9(2) . . ?
C68 N2 Y1 118.8(3) . . ?
C68 N2 P4 123.0(3) . . ?
P3 N3 Y1 101.83(17) . . ?
C1AA N3 Y1 128.2(3) . . ?
C1AA N3 P3 128.4(3) . . ?
C00L C00J C44 121.7(5) . . ?
C00L C00J C49 123.5(5) . . ?
C49 C00J C44 114.8(5) . . ?
O1 C00L P4 110.8(4) . . ?
O1 C00L C00J 125.9(5) . . ?
C00J C00L P4 123.0(4) . . ?
C5 C1 H1 120.0 . . ?
C5 C1 C6 120.0(7) . . ?
C6 C1 H1 120.0 . . ?
N3 C1AA C77 108.0(4) . . ?
N3 C1AA C78 109.0(4) . . ?
N3 C1AA C79 115.8(4) . . ?
C78 C1AA C77 109.1(5) . . ?
C78 C1AA C79 108.1(5) . . ?
C79 C1AA C77 106.6(5) . . ?
C3 C2 H2 120.5 . . ?
C6 C2 H2 120.5 . . ?
C6 C2 C3 118.9(7) . . ?
C2 C3 H3 119.8 . . ?
C4 C3 C2 120.3(8) . . ?
C4 C3 H3 119.8 . . ?
C3 C4 H4 119.7 . . ?
C5 C4 C3 120.6(7) . . ?
C5 C4 H4 119.7 . . ?
C1 C5 H5 119.5 . . ?
C4 C5 C1 120.9(8) . . ?
C4 C5 H5 119.5 . . ?
C1 C6 P1 120.0(5) . . ?
C2 C6 P1 120.5(5) . . ?
C2 C6 C1 119.1(6) . . ?
C8 C7 P2 118.8(4) . . ?
C12 C7 P2 124.1(5) . . ?
C12 C7 C8 117.1(6) . . ?
C7 C8 H8 119.3 . . ?
C7 C8 C9 121.4(6) . . ?
C9 C8 H8 119.3 . . ?
C8 C9 H9 120.2 . . ?
C10 C9 C8 119.6(7) . . ?
C10 C9 H9 120.2 . . ?
C9 C10 H10 119.8 . . ?
C11 C10 C9 120.4(6) . . ?
C11 C10 H10 119.8 . . ?
C10 C11 H11 119.9 . . ?
C10 C11 C12 120.2(7) . . ?
C12 C11 H11 119.9 . . ?
C7 C12 C11 121.3(7) . . ?
C7 C12 H12 119.3 . . ?
C11 C12 H12 119.3 . . ?
H01A C013 H01B 108.1 . . ?
C92 C013 H01A 109.5 . . ?
C92 C013 H01B 109.5 . . ?
C95 C013 H01A 109.5 . . ?
C95 C013 H01B 109.5 . . ?
C95 C013 C92 110.9(5) . . ?
C14 C13 H13 119.1 . . ?
C14 C13 C18 121.8(6) . . ?
C18 C13 H13 119.1 . . ?
C13 C14 P2 118.7(5) . . ?
C13 C14 C15 117.3(6) . . ?
C15 C14 P2 123.6(5) . . ?
C14 C15 H15 119.7 . . ?
C14 C15 C16 120.6(6) . . ?
C16 C15 H15 119.7 . . ?
C15 C16 H16 119.8 . . ?
C17 C16 C15 120.4(7) . . ?
C17 C16 H16 119.8 . . ?
C16 C17 H17 120.2 . . ?
C16 C17 C18 119.6(6) . . ?
C18 C17 H17 120.2 . . ?
C13 C18 H18 119.9 . . ?
C17 C18 C13 120.2(7) . . ?
C17 C18 H18 119.9 . . ?
C20 C19 P3 119.3(4) . . ?
C24 C19 P3 123.0(5) . . ?
C24 C19 C20 117.0(5) . . ?
C19 C20 H20 119.3 . . ?
C21 C20 C19 121.5(6) . . ?
C21 C20 H20 119.3 . . ?
C20 C21 H21 120.0 . . ?
C22 C21 C20 120.1(6) . . ?
C22 C21 H21 120.0 . . ?
C21 C22 H22 120.3 . . ?
C23 C22 C21 119.4(6) . . ?
C23 C22 H22 120.3 . . ?
C22 C23 H23 119.7 . . ?
C22 C23 C24 120.6(6) . . ?
C24 C23 H23 119.7 . . ?
C19 C24 C23 121.3(6) . . ?
C19 C24 H24 119.4 . . ?
C23 C24 H24 119.4 . . ?
C26 C25 H25 119.6 . . ?
C30 C25 H25 119.6 . . ?
C30 C25 C26 120.9(7) . . ?
C25 C26 P2 117.4(5) . . ?
C27 C26 P2 123.9(5) . . ?
C27 C26 C25 118.7(7) . . ?
C26 C27 H27 119.0 . . ?
C26 C27 C28 121.9(8) . . ?
C28 C27 H27 119.0 . . ?
C27 C28 H28 121.5 . . ?
C29 C28 C27 117.0(8) . . ?
C29 C28 H28 121.5 . . ?
C28 C29 H29 119.0 . . ?
C30 C29 C28 121.9(9) . . ?
C30 C29 H29 119.0 . . ?
C25 C30 H30 120.3 . . ?
C29 C30 C25 119.5(8) . . ?
C29 C30 H30 120.3 . . ?
C32 C31 H31 119.3 . . ?
C32 C31 C36 121.4(6) . . ?
C36 C31 H31 119.3 . . ?
C31 C32 P3 116.7(4) . . ?
C31 C32 C33 116.9(6) . . ?
C33 C32 P3 126.4(5) . . ?
C32 C33 H33 119.4 . . ?
C34 C33 C32 121.3(7) . . ?
C34 C33 H33 119.4 . . ?
C33 C34 H34 120.3 . . ?
C35 C34 C33 119.3(7) . . ?
C35 C34 H34 120.3 . . ?
C34 C35 H35 119.4 . . ?
C36 C35 C34 121.2(7) . . ?
C36 C35 H35 119.4 . . ?
C31 C36 H36 120.1 . . ?
C35 C36 C31 119.9(7) . . ?
C35 C36 H36 120.1 . . ?
C38 C37 H37 118.6 . . ?
C42 C37 H37 118.6 . . ?
C42 C37 C38 122.7(6) . . ?
C37 C38 P1 115.9(4) . . ?
C37 C38 C39 117.4(5) . . ?
C39 C38 P1 126.7(5) . . ?
C38 C39 H39 120.0 . . ?
C38 C39 C40 119.9(6) . . ?
C40 C39 H39 120.0 . . ?
C39 C40 H40 119.9 . . ?
C41 C40 C39 120.2(6) . . ?
C41 C40 H40 119.9 . . ?
C40 C41 H41 119.8 . . ?
C40 C41 C42 120.4(7) . . ?
C42 C41 H41 119.8 . . ?
C37 C42 C41 119.2(7) . . ?
C37 C42 H42 120.4 . . ?
C41 C42 H42 120.4 . . ?
C44 C43 H43 119.3 . . ?
C44 C43 C48 121.4(6) . . ?
C48 C43 H43 119.3 . . ?
C43 C44 C00J 123.1(5) . . ?
C43 C44 C45 116.7(6) . . ?
C45 C44 C00J 120.2(6) . . ?
C44 C45 H45 119.8 . . ?
C44 C45 C46 120.4(6) . . ?
C46 C45 H45 119.8 . . ?
C45 C46 H46 119.2 . . ?
C47 C46 C45 121.6(6) . . ?
C47 C46 H46 119.2 . . ?
C46 C47 H47 120.7 . . ?
C48 C47 C46 118.6(7) . . ?
C48 C47 H47 120.7 . . ?
C43 C48 H48 119.4 . . ?
C47 C48 C43 121.2(7) . . ?
C47 C48 H48 119.4 . . ?
C50 C49 C00J 119.4(6) . . ?
C54 C49 C00J 121.4(6) . . ?
C54 C49 C50 118.9(6) . . ?
C49 C50 H50 120.3 . . ?
C49 C50 C51 119.4(7) . . ?
C51 C50 H50 120.3 . . ?
C50 C51 H51 119.9 . . ?
C52 C51 C50 120.1(7) . . ?
C52 C51 H51 119.9 . . ?
C51 C52 H52 119.2 . . ?
C51 C52 C53 121.5(7) . . ?
C53 C52 H52 119.2 . . ?
C52 C53 H53 120.7 . . ?
C52 C53 C54 118.6(7) . . ?
C54 C53 H53 120.7 . . ?
C49 C54 C53 121.4(7) . . ?
C49 C54 H54 119.3 . . ?
C53 C54 H54 119.3 . . ?
C56 C55 P4 124.7(5) . . ?
C60 C55 P4 115.7(5) . . ?
C60 C55 C56 119.6(6) . . ?
C55 C56 H56 120.3 . . ?
C57 C56 C55 119.3(7) . . ?
C57 C56 H56 120.3 . . ?
C56 C57 H57 120.0 . . ?
C58 C57 C56 120.1(7) . . ?
C58 C57 H57 120.0 . . ?
C57 C58 H58 118.8 . . ?
C57 C58 C59 122.4(7) . . ?
C59 C58 H58 118.8 . . ?
C58 C59 H59 121.1 . . ?
C58 C59 C60 117.8(8) . . ?
C60 C59 H59 121.1 . . ?
C55 C60 C59 120.7(7) . . ?
C55 C60 H60 119.7 . . ?
C59 C60 H60 119.7 . . ?
C62 C61 P4 124.0(5) . . ?
C66 C61 P4 117.9(5) . . ?
C66 C61 C62 117.9(6) . . ?
C61 C62 H62 120.7 . . ?
C61 C62 C63 118.7(7) . . ?
C63 C62 H62 120.7 . . ?
C62 C63 H63 119.6 . . ?
C64 C63 C62 120.7(7) . . ?
C64 C63 H63 119.6 . . ?
C63 C64 H64 119.0 . . ?
C63 C64 C65 122.0(7) . . ?
C65 C64 H64 119.0 . . ?
C64 C65 H65 120.5 . . ?
C66 C65 C64 119.0(8) . . ?
C66 C65 H65 120.5 . . ?
C61 C66 H66 119.2 . . ?
C65 C66 C61 121.6(7) . . ?
C65 C66 H66 119.2 . . ?
H67A C67 H67B 107.8 . . ?
C68 C67 H67A 109.1 . . ?
C68 C67 H67B 109.1 . . ?
C68 C67 C71 112.6(5) . . ?
C71 C67 H67A 109.1 . . ?
C71 C67 H67B 109.1 . . ?
N2 C68 C67 107.8(4) . . ?
N2 C68 C69 114.4(5) . . ?
N2 C68 C70 111.4(5) . . ?
C67 C68 C69 106.6(5) . . ?
C67 C68 C70 108.4(5) . . ?
C70 C68 C69 107.9(5) . . ?
C68 C69 H69A 109.3 . . ?
C68 C69 H69B 109.3 . . ?
H69A C69 H69B 108.0 . . ?
C73 C69 C68 111.6(6) . . ?
C73 C69 H69A 109.3 . . ?
C73 C69 H69B 109.3 . . ?
C68 C70 H70A 109.4 . . ?
C68 C70 H70B 109.4 . . ?
C68 C70 C75 111.1(5) . . ?
H70A C70 H70B 108.0 . . ?
C75 C70 H70A 109.4 . . ?
C75 C70 H70B 109.4 . . ?
C67 C71 H71 110.5 . . ?
C67 C71 C76 107.3(6) . . ?
C72 C71 C67 109.6(6) . . ?
C72 C71 H71 110.5 . . ?
C72 C71 C76 108.4(6) . . ?
C76 C71 H71 110.5 . . ?
C71 C72 H72A 109.5 . . ?
C71 C72 H72B 109.5 . . ?
H72A C72 H72B 108.1 . . ?
C73 C72 C71 110.7(6) . . ?
C73 C72 H72A 109.5 . . ?
C73 C72 H72B 109.5 . . ?
C69 C73 H73 109.2 . . ?
C72 C73 C69 109.6(6) . . ?
C72 C73 H73 109.2 . . ?
C72 C73 C74 110.1(7) . . ?
C74 C73 C69 109.4(6) . . ?
C74 C73 H73 109.2 . . ?
C73 C74 H74A 109.2 . . ?
C73 C74 H74B 109.2 . . ?
C73 C74 C75 111.9(6) . . ?
H74A C74 H74B 107.9 . . ?
C75 C74 H74A 109.2 . . ?
C75 C74 H74B 109.2 . . ?
C70 C75 H75 110.3 . . ?
C74 C75 C70 107.4(6) . . ?
C74 C75 H75 110.3 . . ?
C74 C75 C76 109.6(6) . . ?
C76 C75 C70 108.9(6) . . ?
C76 C75 H75 110.3 . . ?
C71 C76 H76A 109.9 . . ?
C71 C76 H76B 109.9 . . ?
C75 C76 C71 109.0(6) . . ?
C75 C76 H76A 109.9 . . ?
C75 C76 H76B 109.9 . . ?
H76A C76 H76B 108.3 . . ?
C1AA C77 H77A 109.5 . . ?
C1AA C77 H77B 109.5 . . ?
C1AA C77 C84 110.8(5) . . ?
H77A C77 H77B 108.1 . . ?
C84 C77 H77A 109.5 . . ?
C84 C77 H77B 109.5 . . ?
C1AA C78 H78A 109.5 . . ?
C1AA C78 H78B 109.5 . . ?
C1AA C78 C83 110.8(5) . . ?
H78A C78 H78B 108.1 . . ?
C83 C78 H78A 109.5 . . ?
C83 C78 H78B 109.5 . . ?
C1AA C79 H79A 109.5 . . ?
C1AA C79 H79B 109.5 . . ?
C1AA C79 C80 110.8(5) . . ?
H79A C79 H79B 108.1 . . ?
C80 C79 H79A 109.5 . . ?
C80 C79 H79B 109.5 . . ?
C79 C80 H80 108.9 . . ?
C81 C80 C79 108.3(6) . . ?
C81 C80 H80 108.9 . . ?
C82 C80 C79 110.6(6) . . ?
C82 C80 H80 108.9 . . ?
C82 C80 C81 111.0(6) . . ?
C80 C81 H81A 109.8 . . ?
C80 C81 H81B 109.8 . . ?
C80 C81 C83 109.4(6) . . ?
H81A C81 H81B 108.2 . . ?
C83 C81 H81A 109.8 . . ?
C83 C81 H81B 109.8 . . ?
C80 C82 H82A 109.7 . . ?
C80 C82 H82B 109.7 . . ?
C80 C82 C84 109.9(6) . . ?
H82A C82 H82B 108.2 . . ?
C84 C82 H82A 109.7 . . ?
C84 C82 H82B 109.7 . . ?
C78 C83 H83 110.0 . . ?
C81 C83 C78 109.3(6) . . ?
C81 C83 H83 110.0 . . ?
C81 C83 C85 109.7(6) . . ?
C85 C83 C78 107.8(6) . . ?
C85 C83 H83 110.0 . . ?
C77 C84 H84 109.8 . . ?
C82 C84 C77 107.8(6) . . ?
C82 C84 H84 109.8 . . ?
C85 C84 C77 109.3(6) . . ?
C85 C84 C82 110.2(6) . . ?
C85 C84 H84 109.8 . . ?
C83 C85 H85A 109.5 . . ?
C83 C85 H85B 109.5 . . ?
C84 C85 C83 110.7(6) . . ?
C84 C85 H85A 109.5 . . ?
C84 C85 H85B 109.5 . . ?
H85A C85 H85B 108.1 . . ?
H86A C86 H86B 107.9 . . ?
C94 C86 H86A 109.2 . . ?
C94 C86 H86B 109.2 . . ?
C95 C86 H86A 109.2 . . ?
C95 C86 H86B 109.2 . . ?
C95 C86 C94 112.2(5) . . ?
H88A C88 H88B 108.1 . . ?
C89 C88 H88A 109.6 . . ?
C89 C88 H88B 109.6 . . ?
C95 C88 H88A 109.6 . . ?
C95 C88 H88B 109.6 . . ?
C95 C88 C89 110.3(5) . . ?
C88 C89 H89 108.9 . . ?
C90 C89 C88 110.1(5) . . ?
C90 C89 H89 108.9 . . ?
C91 C89 C88 110.4(5) . . ?
C91 C89 H89 108.9 . . ?
C91 C89 C90 109.5(5) . . ?
C89 C90 H90A 109.9 . . ?
C89 C90 H90B 109.9 . . ?
C89 C90 C92 108.8(5) . . ?
H90A C90 H90B 108.3 . . ?
C92 C90 H90A 109.9 . . ?
C92 C90 H90B 109.9 . . ?
C89 C91 H91A 109.7 . . ?
C89 C91 H91B 109.7 . . ?
C89 C91 C94 110.0(6) . . ?
H91A C91 H91B 108.2 . . ?
C94 C91 H91A 109.7 . . ?
C94 C91 H91B 109.7 . . ?
C013 C92 C90 108.8(5) . . ?
C013 C92 H92 109.6 . . ?
C90 C92 H92 109.6 . . ?
C93 C92 C013 110.5(5) . . ?
C93 C92 C90 108.7(6) . . ?
C93 C92 H92 109.6 . . ?
C92 C93 H93A 109.7 . . ?
C92 C93 H93B 109.7 . . ?
C92 C93 C94 109.8(5) . . ?
H93A C93 H93B 108.2 . . ?
C94 C93 H93A 109.7 . . ?
C94 C93 H93B 109.7 . . ?
C86 C94 H94 109.9 . . ?
C91 C94 C86 109.1(5) . . ?
C91 C94 H94 109.9 . . ?
C93 C94 C86 108.1(5) . . ?
C93 C94 C91 109.8(6) . . ?
C93 C94 H94 109.9 . . ?
N1 C95 C013 107.8(4) . . ?
N1 C95 C86 109.5(4) . . ?
N1 C95 C88 116.0(4) . . ?
C013 C95 C88 106.7(4) . . ?
C86 C95 C013 108.4(5) . . ?
C86 C95 C88 108.1(5) . . ?

loop_
_geom_bond_atom_site_label_1
_geom_bond_atom_site_label_2
_geom_bond_distance
_geom_bond_site_symmetry_2
_geom_bond_publ_flag
Pd1 Y1 2.9751(6) . ?
Pd1 P1 2.3208(13) . ?
Pd1 P2 2.3814(13) . ?
Pd1 P3 2.3408(13) . ?
Y1 P1 3.0385(12) . ?
Y1 P3 3.0879(13) . ?
Y1 O1 2.180(3) . ?
Y1 N1 2.321(4) . ?
Y1 N2 2.385(4) . ?
Y1 N3 2.287(4) . ?
P1 N1 1.660(4) . ?
P1 C6 1.849(6) . ?
P1 C38 1.854(6) . ?
P2 C7 1.844(6) . ?
P2 C14 1.836(6) . ?
P2 C26 1.825(6) . ?
P3 N3 1.658(4) . ?
P3 C19 1.849(5) . ?
P3 C32 1.838(6) . ?
P4 N2 1.622(4) . ?
P4 C00L 1.866(5) . ?
P4 C55 1.815(6) . ?
P4 C61 1.829(6) . ?
O1 C00L 1.310(6) . ?
N1 C95 1.500(6) . ?
N2 C68 1.494(6) . ?
N3 C1AA 1.490(6) . ?
C00J C00L 1.368(7) . ?
C00J C44 1.498(8) . ?
C00J C49 1.498(8) . ?
C1 H1 0.9300 . ?
C1 C5 1.367(10) . ?
C1 C6 1.387(9) . ?
C1AA C77 1.524(8) . ?
C1AA C78 1.503(8) . ?
C1AA C79 1.520(8) . ?
C2 H2 0.9300 . ?
C2 C3 1.399(9) . ?
C2 C6 1.383(9) . ?
C3 H3 0.9300 . ?
C3 C4 1.352(11) . ?
C4 H4 0.9300 . ?
C4 C5 1.343(11) . ?
C5 H5 0.9300 . ?
C7 C8 1.388(8) . ?
C7 C12 1.371(8) . ?
C8 H8 0.9300 . ?
C8 C9 1.395(8) . ?
C9 H9 0.9300 . ?
C9 C10 1.358(9) . ?
C10 H10 0.9300 . ?
C10 C11 1.350(10) . ?
C11 H11 0.9300 . ?
C11 C12 1.399(9) . ?
C12 H12 0.9300 . ?
C013 H01A 0.9700 . ?
C013 H01B 0.9700 . ?
C013 C92 1.534(8) . ?
C013 C95 1.529(8) . ?
C13 H13 0.9300 . ?
C13 C14 1.359(8) . ?
C13 C18 1.383(9) . ?
C14 C15 1.383(8) . ?
C15 H15 0.9300 . ?
C15 C16 1.397(9) . ?
C16 H16 0.9300 . ?
C16 C17 1.345(9) . ?
C17 H17 0.9300 . ?
C17 C18 1.357(9) . ?
C18 H18 0.9300 . ?
C19 C20 1.395(8) . ?
C19 C24 1.384(8) . ?
C20 H20 0.9300 . ?
C20 C21 1.383(8) . ?
C21 H21 0.9300 . ?
C21 C22 1.381(9) . ?
C22 H22 0.9300 . ?
C22 C23 1.360(9) . ?
C23 H23 0.9300 . ?
C23 C24 1.394(8) . ?
C24 H24 0.9300 . ?
C25 H25 0.9300 . ?
C25 C26 1.390(9) . ?
C25 C30 1.370(10) . ?
C26 C27 1.366(9) . ?
C27 H27 0.9300 . ?
C27 C28 1.405(11) . ?
C28 H28 0.9300 . ?
C28 C29 1.384(12) . ?
C29 H29 0.9300 . ?
C29 C30 1.369(12) . ?
C30 H30 0.9300 . ?
C31 H31 0.9300 . ?
C31 C32 1.376(8) . ?
C31 C36 1.405(9) . ?
C32 C33 1.394(8) . ?
C33 H33 0.9300 . ?
C33 C34 1.386(9) . ?
C34 H34 0.9300 . ?
C34 C35 1.374(11) . ?
C35 H35 0.9300 . ?
C35 C36 1.326(10) . ?
C36 H36 0.9300 . ?
C37 H37 0.9300 . ?
C37 C38 1.373(8) . ?
C37 C42 1.361(8) . ?
C38 C39 1.387(7) . ?
C39 H39 0.9300 . ?
C39 C40 1.407(9) . ?
C40 H40 0.9300 . ?
C40 C41 1.343(10) . ?
C41 H41 0.9300 . ?
C41 C42 1.377(9) . ?
C42 H42 0.9300 . ?
C43 H43 0.9300 . ?
C43 C44 1.380(8) . ?
C43 C48 1.393(8) . ?
C44 C45 1.389(8) . ?
C45 H45 0.9300 . ?
C45 C46 1.397(9) . ?
C46 H46 0.9300 . ?
C46 C47 1.354(10) . ?
C47 H47 0.9300 . ?
C47 C48 1.346(9) . ?
C48 H48 0.9300 . ?
C49 C50 1.394(8) . ?
C49 C54 1.371(9) . ?
C50 H50 0.9300 . ?
C50 C51 1.399(9) . ?
C51 H51 0.9300 . ?
C51 C52 1.352(10) . ?
C52 H52 0.9300 . ?
C52 C53 1.370(10) . ?
C53 H53 0.9300 . ?
C53 C54 1.394(9) . ?
C54 H54 0.9300 . ?
C55 C56 1.394(8) . ?
C55 C60 1.386(9) . ?
C56 H56 0.9300 . ?
C56 C57 1.389(10) . ?
C57 H57 0.9300 . ?
C57 C58 1.360(11) . ?
C58 H58 0.9300 . ?
C58 C59 1.373(10) . ?
C59 H59 0.9300 . ?
C59 C60 1.406(9) . ?
C60 H60 0.9300 . ?
C61 C62 1.409(9) . ?
C61 C66 1.398(9) . ?
C62 H62 0.9300 . ?
C62 C63 1.410(9) . ?
C63 H63 0.9300 . ?
C63 C64 1.329(11) . ?
C64 H64 0.9300 . ?
C64 C65 1.370(11) . ?
C65 H65 0.9300 . ?
C65 C66 1.370(9) . ?
C66 H66 0.9300 . ?
C67 H67A 0.9700 . ?
C67 H67B 0.9700 . ?
C67 C68 1.497(8) . ?
C67 C71 1.548(9) . ?
C68 C69 1.535(9) . ?
C68 C70 1.510(8) . ?
C69 H69A 0.9700 . ?
C69 H69B 0.9700 . ?
C69 C73 1.528(9) . ?
C70 H70A 0.9700 . ?
C70 H70B 0.9700 . ?
C70 C75 1.573(8) . ?
C71 H71 0.9800 . ?
C71 C72 1.526(10) . ?
C71 C76 1.547(10) . ?
C72 H72A 0.9700 . ?
C72 H72B 0.9700 . ?
C72 C73 1.452(10) . ?
C73 H73 0.9800 . ?
C73 C74 1.464(10) . ?
C74 H74A 0.9700 . ?
C74 H74B 0.9700 . ?
C74 C75 1.509(10) . ?
C75 H75 0.9800 . ?
C75 C76 1.512(9) . ?
C76 H76A 0.9700 . ?
C76 H76B 0.9700 . ?
C77 H77A 0.9700 . ?
C77 H77B 0.9700 . ?
C77 C84 1.561(8) . ?
C78 H78A 0.9700 . ?
C78 H78B 0.9700 . ?
C78 C83 1.559(8) . ?
C79 H79A 0.9700 . ?
C79 H79B 0.9700 . ?
C79 C80 1.556(8) . ?
C80 H80 0.9800 . ?
C80 C81 1.491(10) . ?
C80 C82 1.448(10) . ?
C81 H81A 0.9700 . ?
C81 H81B 0.9700 . ?
C81 C83 1.509(10) . ?
C82 H82A 0.9700 . ?
C82 H82B 0.9700 . ?
C82 C84 1.524(10) . ?
C83 H83 0.9800 . ?
C83 C85 1.519(10) . ?
C84 H84 0.9800 . ?
C84 C85 1.463(10) . ?
C85 H85A 0.9700 . ?
C85 H85B 0.9700 . ?
C86 H86A 0.9700 . ?
C86 H86B 0.9700 . ?
C86 C94 1.542(8) . ?
C86 C95 1.500(8) . ?
C88 H88A 0.9700 . ?
C88 H88B 0.9700 . ?
C88 C89 1.540(8) . ?
C88 C95 1.536(7) . ?
C89 H89 0.9800 . ?
C89 C90 1.498(9) . ?
C89 C91 1.479(9) . ?
C90 H90A 0.9700 . ?
C90 H90B 0.9700 . ?
C90 C92 1.538(8) . ?
C91 H91A 0.9700 . ?
C91 H91B 0.9700 . ?
C91 C94 1.508(9) . ?
C92 H92 0.9800 . ?
C92 C93 1.498(9) . ?
C93 H93A 0.9700 . ?
C93 H93B 0.9700 . ?
C93 C94 1.508(9) . ?
C94 H94 0.9800 . ?

loop_
_smtbx_masks_void_nr
_smtbx_masks_void_average_x
_smtbx_masks_void_average_y
_smtbx_masks_void_average_z
_smtbx_masks_void_volume
_smtbx_masks_void_count_electrons
_smtbx_masks_void_content
1 0.000 -0.144 -0.562 1646.6 113.0 ?
